data_7717340
loop_
_publ_author_name
'Fener, Benjamin'
'Sch\"uler, Philipp'
'Liebing, Phil'
'G\"orls, Helmar'
'Westerhausen, Matthias'

_publ_section_title
;
 Syntheses and Structures of Dimesitylphosphinite Complexes of the Alkali
 Metals as well as Their Catalytic Activity in Hydro-phosphorylation
 Reactions
;
_journal_name_full 'Dalton Transactions'
_journal_paper_doi 10.1039/D4DT02721C
_journal_year 2024
_chemical_formula_moiety 'C80 H102 K2 Mg O6 P4'
_chemical_formula_sum 'C80 H102 K2 Mg O6 P4'
_chemical_formula_weight 1386.00
_space_group_crystal_system triclinic
_space_group_IT_number 2
_space_group_name_Hall '-P 1'
_space_group_name_H-M_alt 'P -1'
_atom_sites_solution_hydrogens geom
_atom_sites_solution_primary dual
_audit_creation_date 2022-02-10
_audit_creation_method
;
Olex2 1.3
(compiled Nov 21 2019 18:26:39 for OlexSys, GUI svn.r6003)
;
_audit_update_record
;
2024-10-18 deposited with the CCDC.	2024-10-23 downloaded from the CCDC.
;
_cell_angle_alpha 73.051(2)
_cell_angle_beta 81.312(3)
_cell_angle_gamma 68.517(2)
_cell_formula_units_Z 2
_cell_length_a 14.6533(12)
_cell_length_b 16.0947(14)
_cell_length_c 19.4828(16)
_cell_measurement_reflns_used 9923
_cell_measurement_temperature 120
_cell_measurement_theta_max 29.74
_cell_measurement_theta_min 2.19
_cell_volume 4084.8(6)
_computing_cell_refinement 'SAINT V8.40B (Bruker, 2016)'
_computing_data_collection 'SAINT V8.40B (Bruker, 2016)'
_computing_data_reduction 'SAINT V8.40B (Bruker, 2016)'
_computing_molecular_graphics 'Diamond 4 (Brandenburg, 1997)'
_computing_publication_material 'Olex2 1.3 (Dolomanov et al., 2009)'
_computing_structure_refinement 'SHELXL 2018/3 (Sheldrick, 2018)'
_computing_structure_solution 'SHELXT 2018/2 (Sheldrick, 2018)'
_diffrn_ambient_temperature 120
_diffrn_detector 'Bruker APEX II'
_diffrn_detector_area_resol_mean 7.9
_diffrn_detector_type 'CCD area detector'
_diffrn_measured_fraction_theta_full 0.971
_diffrn_measured_fraction_theta_max 0.970
_diffrn_measurement_device 'three-circle diffractometer'
_diffrn_measurement_device_type 'Bruker-Nonius Kappa-CCD'
_diffrn_measurement_method '\w and \f scans'
_diffrn_radiation_monochromator 'mirror optics'
_diffrn_radiation_probe x-ray
_diffrn_radiation_type MoK\a
_diffrn_radiation_wavelength 0.71073
_diffrn_reflns_av_R_equivalents 0.0469
_diffrn_reflns_av_unetI/netI 0.0762
_diffrn_reflns_Laue_measured_fraction_full 0.971
_diffrn_reflns_Laue_measured_fraction_max 0.970
_diffrn_reflns_limit_h_max 17
_diffrn_reflns_limit_h_min -15
_diffrn_reflns_limit_k_max 19
_diffrn_reflns_limit_k_min -19
_diffrn_reflns_limit_l_max 23
_diffrn_reflns_limit_l_min -21
_diffrn_reflns_number 32316
_diffrn_reflns_point_group_measured_fraction_full 0.971
_diffrn_reflns_point_group_measured_fraction_max 0.970
_diffrn_reflns_theta_full 25.242
_diffrn_reflns_theta_max 25.348
_diffrn_reflns_theta_min 1.668
_diffrn_source 'microfocus sealed X-ray tube'
_diffrn_source_current 0.6
_diffrn_source_power 0.03
_diffrn_source_type 'Incoatec I\ms'
_diffrn_source_voltage 50.0
_diffrn_standards_number 0
_exptl_absorpt_coefficient_mu 0.249
_exptl_absorpt_correction_T_max 0.8622
_exptl_absorpt_correction_T_min 0.6816
_exptl_absorpt_correction_type multi-scan
_exptl_absorpt_process_details
;
SADABS-2016/2 (Bruker,2016/2) was used for absorption correction.
wR2(int) was 0.1100 before and 0.0593 after correction.
The Ratio of minimum to maximum transmission is 0.7905.
The \l/2 correction factor is Not present.
;
_exptl_crystal_colour colourless
_exptl_crystal_colour_primary colourless
_exptl_crystal_density_diffrn 1.127
_exptl_crystal_description prism
_exptl_crystal_F_000 1480
_exptl_crystal_size_max 0.24
_exptl_crystal_size_mid 0.20
_exptl_crystal_size_min 0.09
_refine_diff_density_max 0.580
_refine_diff_density_min -0.645
_refine_diff_density_rms 0.079
_refine_ls_extinction_method none
_refine_ls_goodness_of_fit_ref 1.026
_refine_ls_hydrogen_treatment constr
_refine_ls_matrix_type full
_refine_ls_number_parameters 873
_refine_ls_number_reflns 14522
_refine_ls_number_restraints 42
_refine_ls_restrained_S_all 1.042
_refine_ls_R_factor_all 0.1161
_refine_ls_R_factor_gt 0.0704
_refine_ls_shift/su_max 0.001
_refine_ls_shift/su_mean 0.000
_refine_ls_structure_factor_coef Fsqd
_refine_ls_weighting_details 'w=1/[\s^2^(Fo^2^)+(0.0369P)^2^+12.5719P] where P=(Fo^2^+2Fc^2^)/3'
_refine_ls_weighting_scheme calc
_refine_ls_wR_factor_gt 0.1446
_refine_ls_wR_factor_ref 0.1738
_reflns_Friedel_coverage 0.000
_reflns_number_gt 9528
_reflns_number_total 14522
_reflns_threshold_expression 'I > 2\s(I)'
_cod_data_source_file d4dt02721c2.cif
_cod_data_source_block bn00085_0m
_cod_database_code 7717340
_shelx_shelxl_version_number 2018/3
_shelx_space_group_comment
;
The symmetry employed for this shelxl refinement is uniquely defined
by the following loop, which should always be used as a source of
symmetry information in preference to the above space-group names.
They are only intended as comments.
;
_shelx_estimated_absorpt_t_max 0.978
_shelx_estimated_absorpt_t_min 0.943
_olex2_refinement_description
;
1. Fixed Uiso
 At 1.2 times of:
  All C(H) groups, All C(H,H) groups
 At 1.5 times of:
  All C(H,H,H) groups
2. Uiso/Uaniso restraints and constraints
C62A \\sim C62B: within 2A with sigma of 0.01 and sigma for terminal atoms of
0.02 within 2A
C77 \\sim C78 \\sim C79 \\sim C80: within 2A with sigma of 0.005 and sigma for
terminal atoms of 0.01 within 2A
C73 \\sim C74 \\sim C75 \\sim C76: within 2A with sigma of 0.005 and sigma for
terminal atoms of 0.01 within 2A
3. Others
 Sof(C62B)=Sof(H62D)=Sof(H62E)=Sof(H62F)=1-FVAR(1)
 Sof(C62A)=Sof(H62A)=Sof(H62B)=Sof(H62C)=FVAR(1)
4.a Secondary CH2 refined with riding coordinates:
 C73(H73A,H73B), C74(H74A,H74B), C77(H77A,H77B), C78(H78A,H78B), C79(H79A,
 H79B), C80(H80A,H80B)
4.b Aromatic/amide H refined with riding coordinates:
 C3(H3), C5(H5), C12(H12), C14(H14), C21(H21), C23(H23), C30(H30), C32(H32),
 C39(H39), C41(H41), C48(H48), C50(H50), C57(H57), C59(H59), C66(H66), C68(H68),
  C75(H75), C76(H76)
4.c Idealised Me refined as rotating group:
 C7(H7A,H7B,H7C), C8(H8A,H8B,H8C), C9(H9A,H9B,H9C), C16(H16A,H16B,H16C),
 C17(H17A,H17B,H17C), C18(H18A,H18B,H18C), C25(H25A,H25B,H25C), C26(H26A,H26B,
 H26C), C27(H27A,H27B,H27C), C34(H34A,H34B,H34C), C35(H35A,H35B,H35C), C36(H36A,
 H36B,H36C), C43(H43A,H43B,H43C), C44(H44A,H44B,H44C), C45(H45A,H45B,H45C),
 C52(H52A,H52B,H52C), C53(H53A,H53B,H53C), C54(H54A,H54B,H54C), C61(H61A,H61B,
 H61C), C63(H63A,H63B,H63C), C70(H70A,H70B,H70C), C71(H71A,H71B,H71C), C72(H72A,
 H72B,H72C), C62A(H62A,H62B,H62C), C62B(H62D,H62E,H62F)
;
_smtbx_masks_void_probe_radius 1.2
_smtbx_masks_void_truncation_radius 1.2
_olex2_date_sample_data_collection 2022-01-26
_olex2_date_sample_submission 2021-10-29
_olex2_submission_special_instructions 'No special instructions were received'

loop_
_space_group_symop_operation_xyz
'x, y, z'
'-x, -y, -z'

loop_
_atom_site_label
_atom_site_type_symbol
_atom_site_fract_x
_atom_site_fract_y
_atom_site_fract_z
_atom_site_U_iso_or_equiv
_atom_site_adp_type
_atom_site_occupancy
_atom_site_site_symmetry_order
_atom_site_calc_flag
_atom_site_refinement_flags_posn
_atom_site_refinement_flags_adp
_atom_site_refinement_flags_occupancy
_atom_site_disorder_assembly
_atom_site_disorder_group
K1 K 0.30295(7) 0.94811(6) 0.30781(5) 0.0305(2) Uani 1 1 d . . . . .
K2 K 0.13985(7) 0.70589(7) 0.25050(6) 0.0398(3) Uani 1 1 d . . . . .
P1 P 0.18786(8) 0.79994(7) 0.39816(5) 0.0247(2) Uani 1 1 d . . . . .
P2 P 0.22317(9) 0.87862(8) 0.15231(6) 0.0331(3) Uani 1 1 d . . . . .
P3 P 0.50335(8) 0.72468(8) 0.39020(6) 0.0275(2) Uani 1 1 d . . . . .
P4 P 0.39425(8) 0.58834(8) 0.18161(6) 0.0288(3) Uani 1 1 d . . . . .
Mg1 Mg 0.34264(9) 0.73576(9) 0.28246(7) 0.0237(3) Uani 1 1 d . . . . .
O1 O 0.23231(19) 0.72869(18) 0.35083(14) 0.0276(6) Uani 1 1 d . . . . .
O2 O 0.2936(2) 0.85790(19) 0.21390(14) 0.0312(7) Uani 1 1 d . . . . .
O3 O 0.4473(2) 0.7503(2) 0.31982(15) 0.0331(7) Uani 1 1 d . . . . .
O4 O 0.3509(2) 0.63650(19) 0.24464(14) 0.0316(7) Uani 1 1 d . . . . .
O5 O 0.2013(2) 1.1114(2) 0.34260(17) 0.0486(9) Uani 1 1 d . . . . .
O6 O -0.0357(3) 0.7569(3) 0.1893(3) 0.0729(12) Uani 1 1 d . . . . .
C1 C 0.1992(3) 0.7383(3) 0.4945(2) 0.0237(9) Uani 1 1 d . . . . .
C2 C 0.1523(3) 0.7926(3) 0.5434(2) 0.0254(9) Uani 1 1 d . . . . .
C3 C 0.1519(3) 0.7522(3) 0.6172(2) 0.0299(10) Uani 1 1 d . . . . .
H3 H 0.117825 0.789527 0.649104 0.036 Uiso 1 1 calc R U . . .
C4 C 0.2003(3) 0.6588(3) 0.6448(2) 0.0315(10) Uani 1 1 d . . . . .
C5 C 0.2522(3) 0.6072(3) 0.5971(2) 0.0313(10) Uani 1 1 d . . . . .
H5 H 0.287577 0.543458 0.615577 0.038 Uiso 1 1 calc R U . . .
C6 C 0.2550(3) 0.6448(3) 0.5228(2) 0.0259(9) Uani 1 1 d . . . . .
C7 C 0.1030(3) 0.8961(3) 0.5179(2) 0.0324(10) Uani 1 1 d . . . . .
H7A H 0.144860 0.921877 0.480179 0.049 Uiso 1 1 calc R U . . .
H7B H 0.092633 0.923856 0.558288 0.049 Uiso 1 1 calc R U . . .
H7C H 0.039552 0.909736 0.498689 0.049 Uiso 1 1 calc R U . . .
C8 C 0.1957(4) 0.6159(3) 0.7248(2) 0.0435(12) Uani 1 1 d . . . . .
H8A H 0.187305 0.662324 0.750671 0.065 Uiso 1 1 calc R U . . .
H8B H 0.256837 0.564184 0.738257 0.065 Uiso 1 1 calc R U . . .
H8C H 0.140135 0.593309 0.737442 0.065 Uiso 1 1 calc R U . . .
C9 C 0.3202(3) 0.5811(3) 0.4778(2) 0.0314(10) Uani 1 1 d . . . . .
H9A H 0.355097 0.521035 0.509399 0.047 Uiso 1 1 calc R U . . .
H9B H 0.367942 0.608159 0.448643 0.047 Uiso 1 1 calc R U . . .
H9C H 0.279947 0.572771 0.446228 0.047 Uiso 1 1 calc R U . . .
C10 C 0.0535(3) 0.8305(3) 0.3931(2) 0.0282(9) Uani 1 1 d . . . . .
C11 C 0.0053(3) 0.7643(3) 0.4159(2) 0.0314(10) Uani 1 1 d . . . . .
C12 C -0.0959(3) 0.7928(3) 0.4096(2) 0.0368(11) Uani 1 1 d . . . . .
H12 H -0.127376 0.747816 0.424672 0.044 Uiso 1 1 calc R U . . .
C13 C -0.1520(3) 0.8840(3) 0.3824(2) 0.0361(11) Uani 1 1 d . . . . .
C14 C -0.1049(3) 0.9481(3) 0.3589(2) 0.0336(10) Uani 1 1 d . . . . .
H14 H -0.142485 1.011014 0.339571 0.040 Uiso 1 1 calc R U . . .
C15 C -0.0032(3) 0.9230(3) 0.3627(2) 0.0275(9) Uani 1 1 d . . . . .
C16 C 0.0583(3) 0.6629(3) 0.4467(3) 0.0398(11) Uani 1 1 d . . . . .
H16A H 0.121091 0.643282 0.419717 0.060 Uiso 1 1 calc R U . . .
H16B H 0.017990 0.627494 0.443227 0.060 Uiso 1 1 calc R U . . .
H16C H 0.070386 0.652036 0.497233 0.060 Uiso 1 1 calc R U . . .
C17 C -0.2617(3) 0.9126(4) 0.3768(3) 0.0538(14) Uani 1 1 d . . . . .
H17A H -0.276523 0.926772 0.326380 0.081 Uiso 1 1 calc R U . . .
H17B H -0.295174 0.967437 0.395033 0.081 Uiso 1 1 calc R U . . .
H17C H -0.284410 0.861998 0.405231 0.081 Uiso 1 1 calc R U . . .
C18 C 0.0429(3) 0.9970(3) 0.3322(2) 0.0324(10) Uani 1 1 d . . . . .
H18A H 0.094274 0.978301 0.295688 0.049 Uiso 1 1 calc R U . . .
H18B H 0.071708 1.005380 0.370803 0.049 Uiso 1 1 calc R U . . .
H18C H -0.007496 1.055177 0.310276 0.049 Uiso 1 1 calc R U . . .
C19 C 0.2953(4) 0.8799(3) 0.0654(2) 0.0380(11) Uani 1 1 d . . . . .
C20 C 0.2412(4) 0.9022(3) 0.0042(2) 0.0427(12) Uani 1 1 d . . . . .
C21 C 0.2894(5) 0.9014(3) -0.0634(2) 0.0546(16) Uani 1 1 d . . . . .
H21 H 0.251724 0.916887 -0.103827 0.066 Uiso 1 1 calc R U . . .
C22 C 0.3893(5) 0.8790(4) -0.0731(3) 0.0577(16) Uani 1 1 d . . . . .
C23 C 0.4423(4) 0.8544(3) -0.0135(2) 0.0519(14) Uani 1 1 d . . . . .
H23 H 0.511698 0.837702 -0.019258 0.062 Uiso 1 1 calc R U . . .
C24 C 0.3977(4) 0.8532(3) 0.0555(2) 0.0433(12) Uani 1 1 d . . . . .
C25 C 0.1316(4) 0.9244(4) 0.0100(3) 0.0534(14) Uani 1 1 d . . . . .
H25A H 0.114411 0.879035 0.050628 0.080 Uiso 1 1 calc R U . . .
H25B H 0.109990 0.922097 -0.034437 0.080 Uiso 1 1 calc R U . . .
H25C H 0.099139 0.986366 0.017515 0.080 Uiso 1 1 calc R U . . .
C26 C 0.4410(6) 0.8781(5) -0.1465(3) 0.084(2) Uani 1 1 d . . . . .
H26A H 0.488530 0.910202 -0.154274 0.127 Uiso 1 1 calc R U . . .
H26B H 0.392624 0.909371 -0.183556 0.127 Uiso 1 1 calc R U . . .
H26C H 0.475460 0.814042 -0.149009 0.127 Uiso 1 1 calc R U . . .
C27 C 0.4674(4) 0.8175(4) 0.1157(3) 0.0553(15) Uani 1 1 d . . . . .
H27A H 0.442823 0.856652 0.149412 0.083 Uiso 1 1 calc R U . . .
H27B H 0.532544 0.818824 0.095767 0.083 Uiso 1 1 calc R U . . .
H27C H 0.472027 0.753917 0.141065 0.083 Uiso 1 1 calc R U . . .
C28 C 0.1517(3) 1.0051(3) 0.1375(2) 0.0317(10) Uani 1 1 d . . . . .
C29 C 0.1953(3) 1.0738(3) 0.1174(2) 0.0358(10) Uani 1 1 d . . . . .
C30 C 0.1356(4) 1.1666(3) 0.1069(2) 0.0419(12) Uani 1 1 d . . . . .
H30 H 0.165635 1.212667 0.092765 0.050 Uiso 1 1 calc R U . . .
C31 C 0.0341(4) 1.1935(3) 0.1165(2) 0.0402(12) Uani 1 1 d . . . . .
C32 C -0.0074(4) 1.1256(3) 0.1375(2) 0.0371(11) Uani 1 1 d . . . . .
H32 H -0.076828 1.142942 0.144405 0.045 Uiso 1 1 calc R U . . .
C33 C 0.0486(3) 1.0321(3) 0.1489(2) 0.0342(10) Uani 1 1 d . . . . .
C34 C 0.3046(4) 1.0525(4) 0.1056(3) 0.0487(13) Uani 1 1 d . . . . .
H34A H 0.325291 1.043396 0.057299 0.073 Uiso 1 1 calc R U . . .
H34B H 0.338410 0.996090 0.141383 0.073 Uiso 1 1 calc R U . . .
H34C H 0.321355 1.104041 0.110503 0.073 Uiso 1 1 calc R U . . .
C35 C -0.0273(4) 1.2946(3) 0.1054(3) 0.0584(15) Uani 1 1 d . . . . .
H35A H -0.023082 1.315584 0.146853 0.088 Uiso 1 1 calc R U . . .
H35B H -0.095909 1.302980 0.100293 0.088 Uiso 1 1 calc R U . . .
H35C H -0.002929 1.330786 0.061809 0.088 Uiso 1 1 calc R U . . .
C36 C -0.0049(4) 0.9642(3) 0.1734(2) 0.0400(11) Uani 1 1 d . . . . .
H36A H 0.003212 0.931575 0.136396 0.060 Uiso 1 1 calc R U . . .
H36B H -0.074900 0.997180 0.181801 0.060 Uiso 1 1 calc R U . . .
H36C H 0.021857 0.919610 0.218121 0.060 Uiso 1 1 calc R U . . .
C37 C 0.4912(3) 0.8436(3) 0.3937(2) 0.0254(9) Uani 1 1 d . . . . .
C38 C 0.5202(3) 0.9066(3) 0.3355(2) 0.0279(9) Uani 1 1 d . . . . .
C39 C 0.4953(3) 0.9978(3) 0.3373(2) 0.0310(10) Uani 1 1 d . . . . .
H39 H 0.513918 1.039574 0.297088 0.037 Uiso 1 1 calc R U . . .
C40 C 0.4440(3) 1.0303(3) 0.3956(2) 0.0344(10) Uani 1 1 d . . . . .
C41 C 0.4159(3) 0.9686(3) 0.4519(2) 0.0333(10) Uani 1 1 d . . . . .
H41 H 0.380193 0.989676 0.492074 0.040 Uiso 1 1 calc R U . . .
C42 C 0.4375(3) 0.8762(3) 0.4528(2) 0.0297(10) Uani 1 1 d . . . . .
C43 C 0.5749(3) 0.8796(3) 0.2693(2) 0.0366(11) Uani 1 1 d . . . . .
H43A H 0.536474 0.856109 0.247593 0.055 Uiso 1 1 calc R U . . .
H43B H 0.638453 0.831376 0.282291 0.055 Uiso 1 1 calc R U . . .
H43C H 0.585567 0.933685 0.234830 0.055 Uiso 1 1 calc R U . . .
C44 C 0.4177(4) 1.1303(3) 0.3956(3) 0.0457(12) Uani 1 1 d . . . . .
H44A H 0.358990 1.167888 0.368171 0.069 Uiso 1 1 calc R U . . .
H44B H 0.472420 1.151794 0.373445 0.069 Uiso 1 1 calc R U . . .
H44C H 0.404581 1.136112 0.445126 0.069 Uiso 1 1 calc R U . . .
C45 C 0.4017(3) 0.8155(3) 0.5168(2) 0.0372(11) Uani 1 1 d . . . . .
H45A H 0.457373 0.772569 0.545834 0.056 Uiso 1 1 calc R U . . .
H45B H 0.370760 0.780396 0.500559 0.056 Uiso 1 1 calc R U . . .
H45C H 0.353724 0.853770 0.545859 0.056 Uiso 1 1 calc R U . . .
C46 C 0.6381(3) 0.6742(3) 0.3709(2) 0.0272(9) Uani 1 1 d . . . . .
C47 C 0.6836(3) 0.6456(3) 0.3080(2) 0.0289(9) Uani 1 1 d . . . . .
C48 C 0.7852(3) 0.5996(3) 0.3049(2) 0.0337(10) Uani 1 1 d . . . . .
H48 H 0.815505 0.583498 0.261696 0.040 Uiso 1 1 calc R U . . .
C49 C 0.8435(3) 0.5766(3) 0.3617(3) 0.0364(11) Uani 1 1 d . . . . .
C50 C 0.7982(3) 0.6020(3) 0.4234(3) 0.0362(11) Uani 1 1 d . . . . .
H50 H 0.836671 0.586242 0.463431 0.043 Uiso 1 1 calc R U . . .
C51 C 0.6980(3) 0.6502(3) 0.4288(2) 0.0287(9) Uani 1 1 d . . . . .
C52 C 0.6303(3) 0.6599(3) 0.2430(2) 0.0382(11) Uani 1 1 d . . . . .
H52A H 0.582101 0.628097 0.256723 0.057 Uiso 1 1 calc R U . . .
H52B H 0.677626 0.634715 0.206560 0.057 Uiso 1 1 calc R U . . .
H52C H 0.596589 0.726078 0.223241 0.057 Uiso 1 1 calc R U . . .
C53 C 0.9527(3) 0.5234(3) 0.3560(3) 0.0537(14) Uani 1 1 d . . . . .
H53A H 0.982623 0.514273 0.400543 0.081 Uiso 1 1 calc R U . . .
H53B H 0.983502 0.558286 0.315536 0.081 Uiso 1 1 calc R U . . .
H53C H 0.962596 0.463124 0.348191 0.081 Uiso 1 1 calc R U . . .
C54 C 0.6552(3) 0.6748(3) 0.4985(2) 0.0365(11) Uani 1 1 d . . . . .
H54A H 0.705972 0.646923 0.533892 0.055 Uiso 1 1 calc R U . . .
H54B H 0.600708 0.651426 0.516494 0.055 Uiso 1 1 calc R U . . .
H54C H 0.631046 0.742120 0.490484 0.055 Uiso 1 1 calc R U . . .
C55 C 0.2873(3) 0.5608(3) 0.1658(2) 0.0305(10) Uani 1 1 d . . . . .
C56 C 0.2411(3) 0.5067(3) 0.2199(2) 0.0368(11) Uani 1 1 d . . . . .
C57 C 0.1600(4) 0.4921(4) 0.2039(3) 0.0567(15) Uani 1 1 d . . . . .
H57 H 0.129022 0.456827 0.241075 0.068 Uiso 1 1 calc R U . . .
C58 C 0.1220(4) 0.5262(5) 0.1366(3) 0.0685(18) Uani 1 1 d . . . . .
C59 C 0.1657(4) 0.5812(4) 0.0852(3) 0.0514(14) Uani 1 1 d . . . . .
H59 H 0.139828 0.607207 0.038825 0.062 Uiso 1 1 calc R U . . .
C60 C 0.2453(3) 0.6005(3) 0.0978(2) 0.0332(10) Uani 1 1 d . . . . .
C61 C 0.2756(4) 0.4635(4) 0.2954(2) 0.0473(13) Uani 1 1 d . . . . .
H61A H 0.290072 0.508651 0.312571 0.071 Uiso 1 1 calc R U . . .
H61B H 0.335045 0.409410 0.295781 0.071 Uiso 1 1 calc R U . . .
H61C H 0.224052 0.444515 0.326913 0.071 Uiso 1 1 calc R U . . .
C63 C 0.2850(3) 0.6628(3) 0.0373(2) 0.0391(11) Uani 1 1 d . . . . .
H63A H 0.309339 0.699967 0.056894 0.059 Uiso 1 1 calc R U . . .
H63B H 0.232570 0.703824 0.004699 0.059 Uiso 1 1 calc R U . . .
H63C H 0.338811 0.625349 0.010930 0.059 Uiso 1 1 calc R U . . .
C64 C 0.4791(3) 0.4686(3) 0.2190(2) 0.0288(9) Uani 1 1 d . . . . .
C65 C 0.5165(3) 0.4143(3) 0.1691(2) 0.0330(10) Uani 1 1 d . . . . .
C66 C 0.5853(3) 0.3266(3) 0.1889(2) 0.0381(11) Uani 1 1 d . . . . .
H66 H 0.609098 0.291213 0.154469 0.046 Uiso 1 1 calc R U . . .
C67 C 0.6206(3) 0.2889(3) 0.2573(2) 0.0385(11) Uani 1 1 d . . . . .
C68 C 0.5861(3) 0.3435(3) 0.3053(2) 0.0357(11) Uani 1 1 d . . . . .
H68 H 0.609936 0.319088 0.352291 0.043 Uiso 1 1 calc R U . . .
C69 C 0.5179(3) 0.4326(3) 0.2877(2) 0.0299(9) Uani 1 1 d . . . . .
C70 C 0.4827(4) 0.4492(4) 0.0931(2) 0.0495(14) Uani 1 1 d . . . . .
H70A H 0.414830 0.451379 0.093704 0.074 Uiso 1 1 calc R U . . .
H70B H 0.525202 0.407450 0.064368 0.074 Uiso 1 1 calc R U . . .
H70C H 0.486014 0.511257 0.072069 0.074 Uiso 1 1 calc R U . . .
C71 C 0.6940(4) 0.1925(3) 0.2784(3) 0.0529(14) Uani 1 1 d . . . . .
H71A H 0.659563 0.147665 0.291774 0.079 Uiso 1 1 calc R U . . .
H71B H 0.729474 0.186538 0.319346 0.079 Uiso 1 1 calc R U . . .
H71C H 0.740716 0.180602 0.237755 0.079 Uiso 1 1 calc R U . . .
C72 C 0.4892(3) 0.4844(3) 0.3459(2) 0.0362(11) Uani 1 1 d . . . . .
H72A H 0.508232 0.539626 0.329587 0.054 Uiso 1 1 calc R U . . .
H72B H 0.522803 0.444239 0.389692 0.054 Uiso 1 1 calc R U . . .
H72C H 0.417999 0.502588 0.355957 0.054 Uiso 1 1 calc R U . . .
C73 C 0.1581(4) 1.1371(4) 0.4077(3) 0.0522(13) Uani 1 1 d . U . . .
H73A H 0.208997 1.117854 0.442773 0.063 Uiso 1 1 calc R U . . .
H73B H 0.108344 1.107657 0.429401 0.063 Uiso 1 1 calc R U . . .
C74 C 0.1114(5) 1.2401(4) 0.3870(3) 0.0693(14) Uani 1 1 d . U . . .
H74A H 0.047901 1.260224 0.414146 0.083 Uiso 1 1 calc R U . . .
H74B H 0.154970 1.270353 0.395572 0.083 Uiso 1 1 calc R U . . .
C75 C 0.0967(6) 1.2617(4) 0.3089(4) 0.0945(19) Uani 1 1 d . U . . .
H75 H 0.052609 1.316729 0.281109 0.113 Uiso 1 1 calc R U . . .
C76 C 0.1590(6) 1.1872(4) 0.2842(4) 0.095(2) Uani 1 1 d . U . . .
H76 H 0.171741 1.186638 0.235048 0.114 Uiso 1 1 calc R U . . .
C77 C -0.1328(4) 0.7989(4) 0.2181(3) 0.0554(13) Uani 1 1 d . U . . .
H77A H -0.136643 0.853848 0.233066 0.066 Uiso 1 1 calc R U . . .
H77B H -0.150391 0.754484 0.260333 0.066 Uiso 1 1 calc R U . . .
C78 C -0.2002(4) 0.8258(5) 0.1592(3) 0.0698(15) Uani 1 1 d . U . . .
H78A H -0.237196 0.782769 0.168081 0.084 Uiso 1 1 calc R U . . .
H78B H -0.247414 0.889256 0.154902 0.084 Uiso 1 1 calc R U . . .
C79 C -0.1362(5) 0.8205(6) 0.0943(4) 0.0991(19) Uani 1 1 d . U . . .
H79A H -0.159503 0.794587 0.062977 0.119 Uiso 1 1 calc R U . . .
H79B H -0.135791 0.882865 0.067161 0.119 Uiso 1 1 calc R U . . .
C80 C -0.0431(5) 0.7639(6) 0.1159(4) 0.096(2) Uani 1 1 d . U . . .
H80A H 0.006147 0.789697 0.086181 0.115 Uiso 1 1 calc R U . . .
H80B H -0.029362 0.701809 0.109122 0.115 Uiso 1 1 calc R U . . .
C62A C 0.0476(14) 0.4917(16) 0.1144(10) 0.065(4) Uani 0.60(4) 1 d . U P A 1
H62A H 0.017046 0.534944 0.070362 0.098 Uiso 0.60(4) 1 calc R U P A 1
H62B H -0.003261 0.487946 0.152964 0.098 Uiso 0.60(4) 1 calc R U P A 1
H62C H 0.081959 0.430430 0.105856 0.098 Uiso 0.60(4) 1 calc R U P A 1
C62B C 0.015(2) 0.531(2) 0.1312(15) 0.067(6) Uani 0.40(4) 1 d . U P A 2
H62D H -0.030031 0.571389 0.160219 0.101 Uiso 0.40(4) 1 calc R U P A 2
H62E H 0.010846 0.469133 0.149095 0.101 Uiso 0.40(4) 1 calc R U P A 2
H62F H -0.002908 0.556396 0.080981 0.101 Uiso 0.40(4) 1 calc R U P A 2

loop_
_atom_site_aniso_label
_atom_site_aniso_U_11
_atom_site_aniso_U_22
_atom_site_aniso_U_33
_atom_site_aniso_U_23
_atom_site_aniso_U_13
_atom_site_aniso_U_12
K1 0.0320(5) 0.0244(5) 0.0334(5) -0.0072(4) -0.0064(4) -0.0058(4)
K2 0.0334(5) 0.0407(6) 0.0502(6) -0.0192(5) -0.0054(5) -0.0113(4)
P1 0.0275(6) 0.0219(5) 0.0253(5) -0.0089(4) -0.0006(4) -0.0072(4)
P2 0.0446(7) 0.0291(6) 0.0254(6) -0.0026(5) -0.0137(5) -0.0110(5)
P3 0.0290(6) 0.0276(6) 0.0281(6) -0.0071(5) -0.0064(4) -0.0103(5)
P4 0.0329(6) 0.0306(6) 0.0237(5) -0.0113(5) -0.0006(4) -0.0085(5)
Mg1 0.0250(7) 0.0248(7) 0.0218(7) -0.0092(6) -0.0041(5) -0.0056(6)
O1 0.0274(15) 0.0273(15) 0.0290(15) -0.0107(12) 0.0019(12) -0.0088(12)
O2 0.0380(17) 0.0305(16) 0.0237(15) -0.0041(12) -0.0102(12) -0.0091(13)
O3 0.0328(16) 0.0396(18) 0.0308(16) -0.0134(14) -0.0069(13) -0.0113(13)
O4 0.0356(17) 0.0318(16) 0.0303(15) -0.0158(13) -0.0042(13) -0.0077(13)
O5 0.055(2) 0.0359(19) 0.050(2) -0.0197(16) -0.0127(17) 0.0020(16)
O6 0.045(2) 0.061(3) 0.120(4) -0.036(3) -0.023(2) -0.0101(19)
C1 0.024(2) 0.021(2) 0.028(2) -0.0088(17) 0.0016(16) -0.0096(17)
C2 0.027(2) 0.025(2) 0.028(2) -0.0108(18) -0.0027(17) -0.0103(17)
C3 0.031(2) 0.031(2) 0.027(2) -0.0138(19) 0.0013(18) -0.0060(18)
C4 0.036(2) 0.029(2) 0.030(2) -0.0056(19) -0.0026(19) -0.0122(19)
C5 0.033(2) 0.023(2) 0.037(2) -0.0080(19) -0.0024(19) -0.0080(18)
C6 0.025(2) 0.026(2) 0.030(2) -0.0091(18) 0.0019(17) -0.0126(17)
C7 0.037(2) 0.024(2) 0.031(2) -0.0116(19) -0.0034(19) 0.0000(18)
C8 0.054(3) 0.038(3) 0.032(3) -0.008(2) -0.001(2) -0.010(2)
C9 0.030(2) 0.025(2) 0.037(2) -0.0126(19) 0.0031(19) -0.0050(18)
C10 0.035(2) 0.028(2) 0.025(2) -0.0126(18) 0.0016(17) -0.0110(19)
C11 0.028(2) 0.037(3) 0.034(2) -0.018(2) -0.0017(18) -0.0105(19)
C12 0.032(2) 0.046(3) 0.045(3) -0.023(2) 0.001(2) -0.020(2)
C13 0.026(2) 0.051(3) 0.040(3) -0.028(2) -0.0019(19) -0.010(2)
C14 0.025(2) 0.041(3) 0.034(2) -0.022(2) -0.0074(18) 0.0014(19)
C15 0.031(2) 0.033(2) 0.020(2) -0.0113(18) -0.0031(17) -0.0080(19)
C16 0.042(3) 0.033(3) 0.050(3) -0.015(2) 0.004(2) -0.020(2)
C17 0.027(3) 0.079(4) 0.063(3) -0.035(3) 0.000(2) -0.015(3)
C18 0.034(2) 0.026(2) 0.030(2) -0.0057(19) -0.0090(19) -0.0012(18)
C19 0.058(3) 0.026(2) 0.026(2) -0.0001(19) -0.012(2) -0.010(2)
C20 0.072(4) 0.024(2) 0.032(3) -0.003(2) -0.022(2) -0.014(2)
C21 0.113(5) 0.036(3) 0.022(2) 0.003(2) -0.020(3) -0.036(3)
C22 0.113(5) 0.044(3) 0.027(3) -0.008(2) 0.002(3) -0.043(3)
C23 0.078(4) 0.045(3) 0.033(3) -0.008(2) 0.007(3) -0.028(3)
C24 0.059(3) 0.039(3) 0.027(2) -0.002(2) -0.003(2) -0.016(2)
C25 0.074(4) 0.048(3) 0.041(3) -0.008(2) -0.033(3) -0.014(3)
C26 0.169(7) 0.077(5) 0.033(3) -0.017(3) 0.021(4) -0.079(5)
C27 0.040(3) 0.078(4) 0.038(3) -0.010(3) -0.003(2) -0.012(3)
C28 0.046(3) 0.030(2) 0.020(2) -0.0007(18) -0.0110(19) -0.014(2)
C29 0.046(3) 0.036(3) 0.030(2) -0.006(2) -0.006(2) -0.019(2)
C30 0.069(4) 0.035(3) 0.029(2) -0.005(2) -0.005(2) -0.028(3)
C31 0.058(3) 0.033(3) 0.028(2) -0.007(2) -0.011(2) -0.011(2)
C32 0.047(3) 0.035(3) 0.027(2) -0.005(2) -0.013(2) -0.010(2)
C33 0.042(3) 0.035(3) 0.025(2) -0.0045(19) -0.0111(19) -0.012(2)
C34 0.053(3) 0.054(3) 0.048(3) -0.012(3) -0.002(2) -0.031(3)
C35 0.082(4) 0.034(3) 0.053(3) -0.011(3) -0.014(3) -0.008(3)
C36 0.048(3) 0.041(3) 0.034(2) -0.004(2) -0.013(2) -0.019(2)
C37 0.027(2) 0.025(2) 0.025(2) -0.0085(18) -0.0098(17) -0.0054(17)
C38 0.027(2) 0.028(2) 0.026(2) -0.0070(18) -0.0055(17) -0.0039(18)
C39 0.027(2) 0.032(2) 0.034(2) -0.009(2) -0.0062(18) -0.0079(18)
C40 0.032(2) 0.031(2) 0.042(3) -0.015(2) -0.014(2) -0.0042(19)
C41 0.032(2) 0.041(3) 0.029(2) -0.019(2) -0.0029(18) -0.008(2)
C42 0.027(2) 0.035(2) 0.026(2) -0.0100(19) -0.0084(17) -0.0051(18)
C43 0.041(3) 0.033(3) 0.030(2) -0.007(2) 0.0055(19) -0.010(2)
C44 0.048(3) 0.035(3) 0.054(3) -0.019(2) -0.010(2) -0.006(2)
C45 0.037(3) 0.050(3) 0.028(2) -0.013(2) -0.0004(19) -0.016(2)
C46 0.035(2) 0.017(2) 0.031(2) -0.0025(17) -0.0085(18) -0.0112(17)
C47 0.029(2) 0.021(2) 0.035(2) -0.0066(18) -0.0024(18) -0.0069(17)
C48 0.037(3) 0.023(2) 0.042(3) -0.010(2) 0.002(2) -0.0107(19)
C49 0.032(2) 0.021(2) 0.055(3) -0.008(2) -0.005(2) -0.0085(18)
C50 0.034(2) 0.025(2) 0.049(3) -0.005(2) -0.017(2) -0.0060(19)
C51 0.034(2) 0.020(2) 0.032(2) -0.0017(18) -0.0129(18) -0.0091(18)
C52 0.045(3) 0.038(3) 0.033(2) -0.017(2) -0.002(2) -0.008(2)
C53 0.032(3) 0.042(3) 0.084(4) -0.023(3) -0.009(3) 0.000(2)
C54 0.043(3) 0.033(3) 0.032(2) -0.008(2) -0.012(2) -0.007(2)
C55 0.032(2) 0.032(2) 0.027(2) -0.0143(19) 0.0024(18) -0.0071(19)
C56 0.035(3) 0.045(3) 0.032(2) -0.014(2) 0.0032(19) -0.013(2)
C57 0.051(3) 0.076(4) 0.050(3) -0.007(3) 0.005(3) -0.041(3)
C58 0.063(4) 0.091(5) 0.062(4) -0.002(3) -0.018(3) -0.047(4)
C59 0.047(3) 0.063(4) 0.048(3) -0.010(3) -0.017(2) -0.019(3)
C60 0.034(2) 0.033(2) 0.034(2) -0.017(2) -0.0007(19) -0.0070(19)
C61 0.051(3) 0.056(3) 0.033(3) -0.004(2) 0.005(2) -0.025(3)
C63 0.046(3) 0.036(3) 0.029(2) -0.009(2) -0.005(2) -0.006(2)
C64 0.031(2) 0.032(2) 0.026(2) -0.0096(18) 0.0017(17) -0.0126(19)
C65 0.035(2) 0.036(3) 0.025(2) -0.0122(19) 0.0008(18) -0.006(2)
C66 0.042(3) 0.038(3) 0.035(2) -0.020(2) 0.001(2) -0.007(2)
C67 0.041(3) 0.033(3) 0.038(3) -0.011(2) -0.008(2) -0.006(2)
C68 0.041(3) 0.037(3) 0.029(2) -0.007(2) -0.0066(19) -0.011(2)
C69 0.033(2) 0.032(2) 0.026(2) -0.0089(19) 0.0018(18) -0.0130(19)
C70 0.051(3) 0.057(3) 0.029(2) -0.026(2) -0.001(2) 0.006(2)
C71 0.063(4) 0.037(3) 0.055(3) -0.014(3) -0.016(3) -0.006(3)
C72 0.042(3) 0.041(3) 0.026(2) -0.011(2) -0.0062(19) -0.010(2)
C73 0.055(3) 0.047(3) 0.057(3) -0.026(2) -0.005(2) -0.009(2)
C74 0.078(3) 0.045(3) 0.080(3) -0.027(2) 0.005(3) -0.009(2)
C75 0.109(4) 0.048(3) 0.078(3) 0.004(3) 0.003(3) 0.009(3)
C76 0.140(5) 0.053(3) 0.063(3) -0.010(3) -0.032(3) 0.007(3)
C77 0.053(3) 0.068(3) 0.049(3) -0.008(2) 0.003(2) -0.033(3)
C78 0.054(3) 0.092(3) 0.051(3) -0.015(3) 0.003(2) -0.015(3)
C79 0.084(3) 0.123(4) 0.068(3) -0.034(3) 0.010(3) -0.007(3)
C80 0.076(4) 0.135(5) 0.096(4) -0.075(4) 0.012(3) -0.030(4)
C62A 0.043(8) 0.082(12) 0.082(9) -0.028(7) -0.012(7) -0.025(7)
C62B 0.052(13) 0.075(16) 0.090(13) -0.025(10) -0.010(10) -0.033(10)

loop_
_atom_type_symbol
_atom_type_description
_atom_type_scat_dispersion_real
_atom_type_scat_dispersion_imag
_atom_type_scat_source
C C 0.0033 0.0016 'International Tables Vol C Tables 4.2.6.8 and 6.1.1.4'
H H 0.0000 0.0000 'International Tables Vol C Tables 4.2.6.8 and 6.1.1.4'
K K 0.2009 0.2494 'International Tables Vol C Tables 4.2.6.8 and 6.1.1.4'
Mg Mg 0.0486 0.0363 'International Tables Vol C Tables 4.2.6.8 and 6.1.1.4'
O O 0.0106 0.0060 'International Tables Vol C Tables 4.2.6.8 and 6.1.1.4'
P P 0.1023 0.0942 'International Tables Vol C Tables 4.2.6.8 and 6.1.1.4'

loop_
_geom_angle_atom_site_label_1
_geom_angle_atom_site_label_2
_geom_angle_atom_site_label_3
_geom_angle
_geom_angle_site_symmetry_1
_geom_angle_site_symmetry_3
_geom_angle_publ_flag
P1 K1 P3 73.98(3) . . ?
P1 K1 Mg1 53.79(3) . . ?
P1 K1 C39 135.13(8) . . ?
P1 K1 C42 86.70(8) . . ?
Mg1 K1 P3 54.22(3) . . ?
O2 K1 P1 74.28(7) . . ?
O2 K1 P3 84.98(6) . . ?
O2 K1 Mg1 35.14(6) . . ?
O2 K1 O3 61.48(8) . . ?
O2 K1 O5 138.28(9) . . ?
O2 K1 C37 111.00(10) . . ?
O2 K1 C38 110.14(10) . . ?
O2 K1 C39 128.16(10) . . ?
O2 K1 C42 130.93(10) . . ?
O3 K1 P1 71.53(6) . . ?
O3 K1 P3 23.61(5) . . ?
O3 K1 Mg1 33.61(6) . . ?
O3 K1 C37 50.73(9) . . ?
O3 K1 C38 61.86(9) . . ?
O3 K1 C39 86.18(9) . . ?
O3 K1 C42 69.68(9) . . ?
O5 K1 P1 106.37(9) . . ?
O5 K1 P3 136.19(7) . . ?
O5 K1 Mg1 157.74(9) . . ?
O5 K1 O3 159.76(9) . . ?
O5 K1 C37 110.53(10) . . ?
O5 K1 C38 105.17(11) . . ?
O5 K1 C39 81.69(10) . . ?
O5 K1 C42 90.19(10) . . ?
C37 K1 P1 94.34(8) . . ?
C37 K1 P3 29.37(7) . . ?
C37 K1 Mg1 83.33(8) . . ?
C37 K1 C38 26.31(11) . . ?
C37 K1 C39 43.79(11) . . ?
C37 K1 C42 24.84(10) . . ?
C38 K1 P1 120.01(8) . . ?
C38 K1 P3 48.34(8) . . ?
C38 K1 Mg1 94.81(8) . . ?
C38 K1 C39 24.33(10) . . ?
C38 K1 C42 43.81(10) . . ?
C39 K1 P3 70.93(8) . . ?
C39 K1 Mg1 119.01(8) . . ?
C42 K1 P3 46.07(7) . . ?
C42 K1 Mg1 97.77(8) . . ?
C42 K1 C39 48.67(11) . . ?
P2 K2 P4 74.31(3) . . ?
Mg1 K2 P2 55.17(3) . . ?
Mg1 K2 P4 55.37(3) . . ?
O1 K2 P2 78.59(7) . . ?
O1 K2 P4 84.94(6) . . ?
O1 K2 Mg1 35.56(6) . . ?
O1 K2 O4 62.04(8) . . ?
O1 K2 O6 145.21(11) . . ?
O1 K2 C55 111.75(10) . . ?
O1 K2 C56 112.36(10) . . ?
O4 K2 P2 71.17(7) . . ?
O4 K2 P4 22.90(5) . . ?
O4 K2 Mg1 34.56(6) . . ?
O4 K2 C55 51.45(9) . . ?
O4 K2 C56 64.22(10) . . ?
O6 K2 P2 100.71(10) . . ?
O6 K2 P4 128.84(10) . . ?
O6 K2 Mg1 155.27(10) . . ?
O6 K2 O4 151.18(12) . . ?
O6 K2 C55 103.04(12) . . ?
O6 K2 C56 98.75(12) . . ?
C55 K2 P2 92.66(9) . . ?
C55 K2 P4 29.82(8) . . ?
C55 K2 Mg1 85.12(8) . . ?
C56 K2 P2 118.14(9) . . ?
C56 K2 P4 48.53(9) . . ?
C56 K2 Mg1 98.21(9) . . ?
C56 K2 C55 25.57(11) . . ?
Mg1 P1 K1 64.27(4) . . ?
O1 P1 K1 96.68(11) . . ?
O1 P1 Mg1 33.22(11) . . ?
O1 P1 C1 109.91(16) . . ?
O1 P1 C10 102.77(16) . . ?
C1 P1 K1 125.58(13) . . ?
C1 P1 Mg1 122.47(13) . . ?
C1 P1 C10 98.69(18) . . ?
C10 P1 K1 121.06(14) . . ?
C10 P1 Mg1 124.89(13) . . ?
Mg1 P2 K2 61.62(4) . . ?
O2 P2 K2 90.23(11) . . ?
O2 P2 Mg1 32.03(11) . . ?
O2 P2 C19 109.30(19) . . ?
O2 P2 C28 103.73(17) . . ?
C19 P2 K2 125.59(15) . . ?
C19 P2 Mg1 112.95(15) . . ?
C19 P2 C28 99.63(19) . . ?
C28 P2 K2 125.02(15) . . ?
C28 P2 Mg1 130.94(13) . . ?
O3 P3 K1 51.31(11) . . ?
O3 P3 C37 99.49(16) . . ?
O3 P3 C46 109.48(17) . . ?
C37 P3 K1 54.01(11) . . ?
C46 P3 K1 134.45(13) . . ?
C46 P3 C37 101.37(18) . . ?
O4 P4 K2 45.38(11) . . ?
O4 P4 C55 101.00(17) . . ?
O4 P4 C64 108.92(17) . . ?
C55 P4 K2 58.87(12) . . ?
C55 P4 C64 99.32(19) . . ?
C64 P4 K2 128.05(13) . . ?
K2 Mg1 K1 114.18(4) . . ?
P1 Mg1 K1 61.94(3) . . ?
P1 Mg1 K2 74.10(4) . . ?
P1 Mg1 P2 95.52(5) . . ?
P2 Mg1 K1 74.60(4) . . ?
P2 Mg1 K2 63.21(4) . . ?
O1 Mg1 K1 87.57(9) . . ?
O1 Mg1 K2 54.13(9) . . ?
O1 Mg1 P1 26.27(8) . . ?
O1 Mg1 P2 98.05(9) . . ?
O1 Mg1 O2 104.87(13) . . ?
O2 Mg1 K1 51.77(8) . . ?
O2 Mg1 K2 85.61(9) . . ?
O2 Mg1 P1 91.45(9) . . ?
O2 Mg1 P2 25.20(8) . . ?
O3 Mg1 K1 63.14(9) . . ?
O3 Mg1 K2 168.57(11) . . ?
O3 Mg1 P1 95.53(10) . . ?
O3 Mg1 P2 123.79(11) . . ?
O3 Mg1 O1 114.50(13) . . ?
O3 Mg1 O2 99.69(13) . . ?
O4 Mg1 K1 164.97(10) . . ?
O4 Mg1 K2 58.91(9) . . ?
O4 Mg1 P1 123.16(11) . . ?
O4 Mg1 P2 90.54(9) . . ?
O4 Mg1 O1 96.91(13) . . ?
O4 Mg1 O2 113.22(13) . . ?
O4 Mg1 O3 126.45(14) . . ?
P1 O1 K2 126.98(14) . . ?
P1 O1 Mg1 120.51(17) . . ?
Mg1 O1 K2 90.32(10) . . ?
P2 O2 K1 135.23(15) . . ?
P2 O2 Mg1 122.77(17) . . ?
Mg1 O2 K1 93.08(10) . . ?
P3 O3 K1 105.08(13) . . ?
P3 O3 Mg1 143.4(2) . . ?
Mg1 O3 K1 83.26(10) . . ?
P4 O4 K2 111.71(14) . . ?
P4 O4 Mg1 145.3(2) . . ?
Mg1 O4 K2 86.53(10) . . ?
C73 O5 K1 134.9(3) . . ?
C76 O5 K1 115.3(3) . . ?
C76 O5 C73 107.7(4) . . ?
C77 O6 K2 127.8(3) . . ?
C80 O6 K2 123.2(4) . . ?
C80 O6 C77 107.7(4) . . ?
C2 C1 P1 115.9(3) . . ?
C6 C1 P1 126.1(3) . . ?
C6 C1 C2 117.9(4) . . ?
C1 C2 C7 121.4(3) . . ?
C3 C2 C1 120.6(4) . . ?
C3 C2 C7 118.0(3) . . ?
C2 C3 H3 119.3 . . ?
C4 C3 C2 121.3(4) . . ?
C4 C3 H3 119.3 . . ?
C3 C4 C8 120.3(4) . . ?
C5 C4 C3 117.9(4) . . ?
C5 C4 C8 121.8(4) . . ?
C4 C5 H5 118.6 . . ?
C4 C5 C6 122.8(4) . . ?
C6 C5 H5 118.6 . . ?
C1 C6 C9 124.2(4) . . ?
C5 C6 C1 119.1(4) . . ?
C5 C6 C9 116.7(4) . . ?
C2 C7 H7A 109.5 . . ?
C2 C7 H7B 109.5 . . ?
C2 C7 H7C 109.5 . . ?
H7A C7 H7B 109.5 . . ?
H7A C7 H7C 109.5 . . ?
H7B C7 H7C 109.5 . . ?
C4 C8 H8A 109.5 . . ?
C4 C8 H8B 109.5 . . ?
C4 C8 H8C 109.5 . . ?
H8A C8 H8B 109.5 . . ?
H8A C8 H8C 109.5 . . ?
H8B C8 H8C 109.5 . . ?
C6 C9 H9A 109.5 . . ?
C6 C9 H9B 109.5 . . ?
C6 C9 H9C 109.5 . . ?
H9A C9 H9B 109.5 . . ?
H9A C9 H9C 109.5 . . ?
H9B C9 H9C 109.5 . . ?
C11 C10 P1 123.0(3) . . ?
C15 C10 P1 118.9(3) . . ?
C15 C10 C11 118.1(4) . . ?
C10 C11 C16 123.1(4) . . ?
C12 C11 C10 119.5(4) . . ?
C12 C11 C16 117.4(4) . . ?
C11 C12 H12 118.8 . . ?
C13 C12 C11 122.4(4) . . ?
C13 C12 H12 118.8 . . ?
C12 C13 C17 121.0(5) . . ?
C14 C13 C12 118.1(4) . . ?
C14 C13 C17 120.9(4) . . ?
C13 C14 H14 119.1 . . ?
C13 C14 C15 121.9(4) . . ?
C15 C14 H14 119.1 . . ?
C10 C15 C18 121.8(4) . . ?
C14 C15 C10 120.0(4) . . ?
C14 C15 C18 118.2(4) . . ?
C11 C16 H16A 109.5 . . ?
C11 C16 H16B 109.5 . . ?
C11 C16 H16C 109.5 . . ?
H16A C16 H16B 109.5 . . ?
H16A C16 H16C 109.5 . . ?
H16B C16 H16C 109.5 . . ?
C13 C17 H17A 109.5 . . ?
C13 C17 H17B 109.5 . . ?
C13 C17 H17C 109.5 . . ?
H17A C17 H17B 109.5 . . ?
H17A C17 H17C 109.5 . . ?
H17B C17 H17C 109.5 . . ?
C15 C18 H18A 109.5 . . ?
C15 C18 H18B 109.5 . . ?
C15 C18 H18C 109.5 . . ?
H18A C18 H18B 109.5 . . ?
H18A C18 H18C 109.5 . . ?
H18B C18 H18C 109.5 . . ?
C20 C19 P2 115.9(4) . . ?
C24 C19 P2 126.4(3) . . ?
C24 C19 C20 117.4(4) . . ?
C19 C20 C25 121.6(4) . . ?
C21 C20 C19 120.3(5) . . ?
C21 C20 C25 118.1(4) . . ?
C20 C21 H21 119.0 . . ?
C22 C21 C20 121.9(5) . . ?
C22 C21 H21 119.0 . . ?
C21 C22 C23 117.9(5) . . ?
C21 C22 C26 121.7(5) . . ?
C23 C22 C26 120.4(6) . . ?
C22 C23 H23 118.8 . . ?
C22 C23 C24 122.4(6) . . ?
C24 C23 H23 118.8 . . ?
C19 C24 C27 124.5(4) . . ?
C23 C24 C19 120.0(4) . . ?
C23 C24 C27 115.5(5) . . ?
C20 C25 H25A 109.5 . . ?
C20 C25 H25B 109.5 . . ?
C20 C25 H25C 109.5 . . ?
H25A C25 H25B 109.5 . . ?
H25A C25 H25C 109.5 . . ?
H25B C25 H25C 109.5 . . ?
C22 C26 H26A 109.5 . . ?
C22 C26 H26B 109.5 . . ?
C22 C26 H26C 109.5 . . ?
H26A C26 H26B 109.5 . . ?
H26A C26 H26C 109.5 . . ?
H26B C26 H26C 109.5 . . ?
C24 C27 H27A 109.5 . . ?
C24 C27 H27B 109.5 . . ?
C24 C27 H27C 109.5 . . ?
H27A C27 H27B 109.5 . . ?
H27A C27 H27C 109.5 . . ?
H27B C27 H27C 109.5 . . ?
C29 C28 P2 123.6(3) . . ?
C29 C28 C33 118.6(4) . . ?
C33 C28 P2 117.8(3) . . ?
C28 C29 C34 123.0(4) . . ?
C30 C29 C28 119.4(4) . . ?
C30 C29 C34 117.6(4) . . ?
C29 C30 H30 118.9 . . ?
C31 C30 C29 122.2(5) . . ?
C31 C30 H30 118.9 . . ?
C30 C31 C35 120.4(5) . . ?
C32 C31 C30 117.8(4) . . ?
C32 C31 C35 121.8(5) . . ?
C31 C32 H32 118.8 . . ?
C31 C32 C33 122.3(5) . . ?
C33 C32 H32 118.8 . . ?
C28 C33 C36 122.9(4) . . ?
C32 C33 C28 119.6(4) . . ?
C32 C33 C36 117.4(4) . . ?
C29 C34 H34A 109.5 . . ?
C29 C34 H34B 109.5 . . ?
C29 C34 H34C 109.5 . . ?
H34A C34 H34B 109.5 . . ?
H34A C34 H34C 109.5 . . ?
H34B C34 H34C 109.5 . . ?
C31 C35 H35A 109.5 . . ?
C31 C35 H35B 109.5 . . ?
C31 C35 H35C 109.5 . . ?
H35A C35 H35B 109.5 . . ?
H35A C35 H35C 109.5 . . ?
H35B C35 H35C 109.5 . . ?
C33 C36 H36A 109.5 . . ?
C33 C36 H36B 109.5 . . ?
C33 C36 H36C 109.5 . . ?
H36A C36 H36B 109.5 . . ?
H36A C36 H36C 109.5 . . ?
H36B C36 H36C 109.5 . . ?
P3 C37 K1 96.62(14) . . ?
C38 C37 K1 77.0(2) . . ?
C38 C37 P3 123.0(3) . . ?
C38 C37 C42 118.2(4) . . ?
C42 C37 K1 88.2(2) . . ?
C42 C37 P3 118.1(3) . . ?
C37 C38 K1 76.7(2) . . ?
C37 C38 C43 122.4(4) . . ?
C39 C38 K1 88.5(2) . . ?
C39 C38 C37 120.0(4) . . ?
C39 C38 C43 117.6(4) . . ?
C43 C38 K1 103.3(3) . . ?
K1 C39 H39 113.1 . . ?
C38 C39 K1 67.2(2) . . ?
C38 C39 H39 118.8 . . ?
C38 C39 C40 122.4(4) . . ?
C40 C39 K1 90.6(3) . . ?
C40 C39 H39 118.8 . . ?
C39 C40 C44 121.0(4) . . ?
C41 C40 C39 117.2(4) . . ?
C41 C40 C44 121.7(4) . . ?
C40 C41 H41 118.5 . . ?
C40 C41 C42 123.0(4) . . ?
C42 C41 H41 118.5 . . ?
C37 C42 K1 67.0(2) . . ?
C37 C42 C45 122.5(4) . . ?
C41 C42 K1 88.8(2) . . ?
C41 C42 C37 119.1(4) . . ?
C41 C42 C45 118.3(4) . . ?
C45 C42 K1 114.1(3) . . ?
C38 C43 H43A 109.5 . . ?
C38 C43 H43B 109.5 . . ?
C38 C43 H43C 109.5 . . ?
H43A C43 H43B 109.5 . . ?
H43A C43 H43C 109.5 . . ?
H43B C43 H43C 109.5 . . ?
C40 C44 H44A 109.5 . . ?
C40 C44 H44B 109.5 . . ?
C40 C44 H44C 109.5 . . ?
H44A C44 H44B 109.5 . . ?
H44A C44 H44C 109.5 . . ?
H44B C44 H44C 109.5 . . ?
C42 C45 H45A 109.5 . . ?
C42 C45 H45B 109.5 . . ?
C42 C45 H45C 109.5 . . ?
H45A C45 H45B 109.5 . . ?
H45A C45 H45C 109.5 . . ?
H45B C45 H45C 109.5 . . ?
C47 C46 P3 126.1(3) . . ?
C51 C46 P3 115.7(3) . . ?
C51 C46 C47 117.5(4) . . ?
C46 C47 C52 124.7(4) . . ?
C48 C47 C46 119.2(4) . . ?
C48 C47 C52 116.1(4) . . ?
C47 C48 H48 118.5 . . ?
C49 C48 C47 123.0(4) . . ?
C49 C48 H48 118.5 . . ?
C48 C49 C53 120.4(4) . . ?
C50 C49 C48 117.5(4) . . ?
C50 C49 C53 122.1(4) . . ?
C49 C50 H50 119.0 . . ?
C49 C50 C51 122.0(4) . . ?
C51 C50 H50 119.0 . . ?
C46 C51 C54 121.1(4) . . ?
C50 C51 C46 120.8(4) . . ?
C50 C51 C54 118.1(4) . . ?
C47 C52 H52A 109.5 . . ?
C47 C52 H52B 109.5 . . ?
C47 C52 H52C 109.5 . . ?
H52A C52 H52B 109.5 . . ?
H52A C52 H52C 109.5 . . ?
H52B C52 H52C 109.5 . . ?
C49 C53 H53A 109.5 . . ?
C49 C53 H53B 109.5 . . ?
C49 C53 H53C 109.5 . . ?
H53A C53 H53B 109.5 . . ?
H53A C53 H53C 109.5 . . ?
H53B C53 H53C 109.5 . . ?
C51 C54 H54A 109.5 . . ?
C51 C54 H54B 109.5 . . ?
C51 C54 H54C 109.5 . . ?
H54A C54 H54B 109.5 . . ?
H54A C54 H54C 109.5 . . ?
H54B C54 H54C 109.5 . . ?
P4 C55 K2 91.31(15) . . ?
C56 C55 K2 76.5(2) . . ?
C56 C55 P4 123.4(3) . . ?
C60 C55 K2 99.0(3) . . ?
C60 C55 P4 118.9(3) . . ?
C60 C55 C56 117.5(4) . . ?
C55 C56 K2 78.0(3) . . ?
C55 C56 C61 123.1(4) . . ?
C57 C56 K2 100.6(3) . . ?
C57 C56 C55 119.5(4) . . ?
C57 C56 C61 117.5(4) . . ?
C61 C56 K2 91.9(3) . . ?
C56 C57 H57 118.3 . . ?
C58 C57 C56 123.3(5) . . ?
C58 C57 H57 118.3 . . ?
C57 C58 C62A 122.7(8) . . ?
C57 C58 C62B 117.5(11) . . ?
C59 C58 C57 116.5(5) . . ?
C59 C58 C62A 119.9(8) . . ?
C59 C58 C62B 122.0(11) . . ?
C58 C59 H59 118.4 . . ?
C58 C59 C60 123.3(5) . . ?
C60 C59 H59 118.4 . . ?
C55 C60 C63 122.4(4) . . ?
C59 C60 C55 119.8(4) . . ?
C59 C60 C63 117.8(4) . . ?
C56 C61 H61A 109.5 . . ?
C56 C61 H61B 109.5 . . ?
C56 C61 H61C 109.5 . . ?
H61A C61 H61B 109.5 . . ?
H61A C61 H61C 109.5 . . ?
H61B C61 H61C 109.5 . . ?
C60 C63 H63A 109.5 . . ?
C60 C63 H63B 109.5 . . ?
C60 C63 H63C 109.5 . . ?
H63A C63 H63B 109.5 . . ?
H63A C63 H63C 109.5 . . ?
H63B C63 H63C 109.5 . . ?
C65 C64 P4 114.9(3) . . ?
C69 C64 P4 126.6(3) . . ?
C69 C64 C65 117.9(4) . . ?
C64 C65 C70 121.5(4) . . ?
C66 C65 C64 120.5(4) . . ?
C66 C65 C70 118.0(4) . . ?
C65 C66 H66 119.0 . . ?
C65 C66 C67 122.1(4) . . ?
C67 C66 H66 119.0 . . ?
C66 C67 C71 121.4(4) . . ?
C68 C67 C66 117.2(4) . . ?
C68 C67 C71 121.4(4) . . ?
C67 C68 H68 118.5 . . ?
C67 C68 C69 123.0(4) . . ?
C69 C68 H68 118.5 . . ?
C64 C69 C72 124.3(4) . . ?
C68 C69 C64 119.2(4) . . ?
C68 C69 C72 116.5(4) . . ?
C65 C70 H70A 109.5 . . ?
C65 C70 H70B 109.5 . . ?
C65 C70 H70C 109.5 . . ?
H70A C70 H70B 109.5 . . ?
H70A C70 H70C 109.5 . . ?
H70B C70 H70C 109.5 . . ?
C67 C71 H71A 109.5 . . ?
C67 C71 H71B 109.5 . . ?
C67 C71 H71C 109.5 . . ?
H71A C71 H71B 109.5 . . ?
H71A C71 H71C 109.5 . . ?
H71B C71 H71C 109.5 . . ?
C69 C72 H72A 109.5 . . ?
C69 C72 H72B 109.5 . . ?
C69 C72 H72C 109.5 . . ?
H72A C72 H72B 109.5 . . ?
H72A C72 H72C 109.5 . . ?
H72B C72 H72C 109.5 . . ?
O5 C73 H73A 110.5 . . ?
O5 C73 H73B 110.5 . . ?
O5 C73 C74 106.0(4) . . ?
H73A C73 H73B 108.7 . . ?
C74 C73 H73A 110.5 . . ?
C74 C73 H73B 110.5 . . ?
C73 C74 H74A 111.1 . . ?
C73 C74 H74B 111.1 . . ?
H74A C74 H74B 109.1 . . ?
C75 C74 C73 103.3(5) . . ?
C75 C74 H74A 111.1 . . ?
C75 C74 H74B 111.1 . . ?
C74 C75 H75 126.2 . . ?
C76 C75 C74 107.5(5) . . ?
C76 C75 H75 126.2 . . ?
O5 C76 H76 124.7 . . ?
C75 C76 O5 110.5(6) . . ?
C75 C76 H76 124.7 . . ?
O6 C77 H77A 110.5 . . ?
O6 C77 H77B 110.5 . . ?
O6 C77 C78 106.0(4) . . ?
H77A C77 H77B 108.7 . . ?
C78 C77 H77A 110.5 . . ?
C78 C77 H77B 110.5 . . ?
C77 C78 H78A 110.7 . . ?
C77 C78 H78B 110.7 . . ?
H78A C78 H78B 108.8 . . ?
C79 C78 C77 105.0(5) . . ?
C79 C78 H78A 110.7 . . ?
C79 C78 H78B 110.7 . . ?
C78 C79 H79A 110.3 . . ?
C78 C79 H79B 110.3 . . ?
H79A C79 H79B 108.5 . . ?
C80 C79 C78 107.1(6) . . ?
C80 C79 H79A 110.3 . . ?
C80 C79 H79B 110.3 . . ?
O6 C80 H80A 109.7 . . ?
O6 C80 H80B 109.7 . . ?
C79 C80 O6 109.9(6) . . ?
C79 C80 H80A 109.7 . . ?
C79 C80 H80B 109.7 . . ?
H80A C80 H80B 108.2 . . ?
C58 C62A H62A 109.5 . . ?
C58 C62A H62B 109.5 . . ?
C58 C62A H62C 109.5 . . ?
H62A C62A H62B 109.5 . . ?
H62A C62A H62C 109.5 . . ?
H62B C62A H62C 109.5 . . ?
C58 C62B H62D 109.5 . . ?
C58 C62B H62E 109.5 . . ?
C58 C62B H62F 109.5 . . ?
H62D C62B H62E 109.5 . . ?
H62D C62B H62F 109.5 . . ?
H62E C62B H62F 109.5 . . ?

loop_
_geom_bond_atom_site_label_1
_geom_bond_atom_site_label_2
_geom_bond_distance
_geom_bond_site_symmetry_2
_geom_bond_publ_flag
K1 P1 3.3512(15) . ?
K1 P3 3.8019(14) . ?
K1 O2 2.691(3) . ?
K1 O3 3.073(3) . ?
K1 O5 2.730(3) . ?
K1 C37 3.097(4) . ?
K1 C38 3.101(4) . ?
K1 C39 3.364(4) . ?
K1 C42 3.363(4) . ?
K2 P2 3.3997(16) . ?
K2 P4 3.7524(15) . ?
K2 O1 2.715(3) . ?
K2 O4 2.875(3) . ?
K2 O6 2.742(4) . ?
K2 C55 3.213(4) . ?
K2 C56 3.194(5) . ?
P1 Mg1 3.0642(16) . ?
P1 O1 1.574(3) . ?
P1 C1 1.850(4) . ?
P1 C10 1.857(4) . ?
P2 Mg1 3.1264(16) . ?
P2 O2 1.583(3) . ?
P2 C19 1.855(5) . ?
P2 C28 1.873(4) . ?
P3 O3 1.577(3) . ?
P3 C37 1.877(4) . ?
P3 C46 1.865(4) . ?
P4 O4 1.572(3) . ?
P4 C55 1.866(4) . ?
P4 C64 1.868(4) . ?
Mg1 O1 1.949(3) . ?
Mg1 O2 1.972(3) . ?
Mg1 O3 1.907(3) . ?
Mg1 O4 1.904(3) . ?
O5 C73 1.432(6) . ?
O5 C76 1.420(7) . ?
O6 C77 1.440(6) . ?
O6 C80 1.419(8) . ?
C1 C2 1.411(5) . ?
C1 C6 1.410(5) . ?
C2 C3 1.394(5) . ?
C2 C7 1.513(5) . ?
C3 H3 0.9500 . ?
C3 C4 1.383(6) . ?
C4 C5 1.380(6) . ?
C4 C8 1.513(6) . ?
C5 H5 0.9500 . ?
C5 C6 1.397(6) . ?
C6 C9 1.512(5) . ?
C7 H7A 0.9800 . ?
C7 H7B 0.9800 . ?
C7 H7C 0.9800 . ?
C8 H8A 0.9800 . ?
C8 H8B 0.9800 . ?
C8 H8C 0.9800 . ?
C9 H9A 0.9800 . ?
C9 H9B 0.9800 . ?
C9 H9C 0.9800 . ?
C10 C11 1.419(6) . ?
C10 C15 1.409(6) . ?
C11 C12 1.396(6) . ?
C11 C16 1.506(6) . ?
C12 H12 0.9500 . ?
C12 C13 1.380(6) . ?
C13 C14 1.378(6) . ?
C13 C17 1.513(6) . ?
C14 H14 0.9500 . ?
C14 C15 1.403(6) . ?
C15 C18 1.509(6) . ?
C16 H16A 0.9800 . ?
C16 H16B 0.9800 . ?
C16 H16C 0.9800 . ?
C17 H17A 0.9800 . ?
C17 H17B 0.9800 . ?
C17 H17C 0.9800 . ?
C18 H18A 0.9800 . ?
C18 H18B 0.9800 . ?
C18 H18C 0.9800 . ?
C19 C20 1.416(6) . ?
C19 C24 1.401(7) . ?
C20 C21 1.399(7) . ?
C20 C25 1.505(7) . ?
C21 H21 0.9500 . ?
C21 C22 1.371(8) . ?
C22 C23 1.374(7) . ?
C22 C26 1.515(7) . ?
C23 H23 0.9500 . ?
C23 C24 1.400(6) . ?
C24 C27 1.513(6) . ?
C25 H25A 0.9800 . ?
C25 H25B 0.9800 . ?
C25 H25C 0.9800 . ?
C26 H26A 0.9800 . ?
C26 H26B 0.9800 . ?
C26 H26C 0.9800 . ?
C27 H27A 0.9800 . ?
C27 H27B 0.9800 . ?
C27 H27C 0.9800 . ?
C28 C29 1.404(6) . ?
C28 C33 1.412(6) . ?
C29 C30 1.399(6) . ?
C29 C34 1.507(7) . ?
C30 H30 0.9500 . ?
C30 C31 1.388(7) . ?
C31 C32 1.374(7) . ?
C31 C35 1.512(6) . ?
C32 H32 0.9500 . ?
C32 C33 1.394(6) . ?
C33 C36 1.498(6) . ?
C34 H34A 0.9800 . ?
C34 H34B 0.9800 . ?
C34 H34C 0.9800 . ?
C35 H35A 0.9800 . ?
C35 H35B 0.9800 . ?
C35 H35C 0.9800 . ?
C36 H36A 0.9800 . ?
C36 H36B 0.9800 . ?
C36 H36C 0.9800 . ?
C37 C38 1.411(6) . ?
C37 C42 1.414(5) . ?
C38 C39 1.386(6) . ?
C38 C43 1.502(5) . ?
C39 H39 0.9500 . ?
C39 C40 1.390(6) . ?
C40 C41 1.374(6) . ?
C40 C44 1.511(6) . ?
C41 H41 0.9500 . ?
C41 C42 1.397(6) . ?
C42 C45 1.500(6) . ?
C43 H43A 0.9800 . ?
C43 H43B 0.9800 . ?
C43 H43C 0.9800 . ?
C44 H44A 0.9800 . ?
C44 H44B 0.9800 . ?
C44 H44C 0.9800 . ?
C45 H45A 0.9800 . ?
C45 H45B 0.9800 . ?
C45 H45C 0.9800 . ?
C46 C47 1.419(6) . ?
C46 C51 1.411(5) . ?
C47 C48 1.400(6) . ?
C47 C52 1.506(6) . ?
C48 H48 0.9500 . ?
C48 C49 1.381(6) . ?
C49 C50 1.377(6) . ?
C49 C53 1.519(6) . ?
C50 H50 0.9500 . ?
C50 C51 1.392(6) . ?
C51 C54 1.506(6) . ?
C52 H52A 0.9800 . ?
C52 H52B 0.9800 . ?
C52 H52C 0.9800 . ?
C53 H53A 0.9800 . ?
C53 H53B 0.9800 . ?
C53 H53C 0.9800 . ?
C54 H54A 0.9800 . ?
C54 H54B 0.9800 . ?
C54 H54C 0.9800 . ?
C55 C56 1.418(6) . ?
C55 C60 1.415(6) . ?
C56 C57 1.386(7) . ?
C56 C61 1.508(6) . ?
C57 H57 0.9500 . ?
C57 C58 1.380(7) . ?
C58 C59 1.379(8) . ?
C58 C62A 1.553(16) . ?
C58 C62B 1.56(2) . ?
C59 H59 0.9500 . ?
C59 C60 1.383(6) . ?
C60 C63 1.505(6) . ?
C61 H61A 0.9800 . ?
C61 H61B 0.9800 . ?
C61 H61C 0.9800 . ?
C63 H63A 0.9800 . ?
C63 H63B 0.9800 . ?
C63 H63C 0.9800 . ?
C64 C65 1.412(6) . ?
C64 C69 1.411(6) . ?
C65 C66 1.383(6) . ?
C65 C70 1.511(6) . ?
C66 H66 0.9500 . ?
C66 C67 1.385(6) . ?
C67 C68 1.383(6) . ?
C67 C71 1.507(6) . ?
C68 H68 0.9500 . ?
C68 C69 1.393(6) . ?
C69 C72 1.517(6) . ?
C70 H70A 0.9800 . ?
C70 H70B 0.9800 . ?
C70 H70C 0.9800 . ?
C71 H71A 0.9800 . ?
C71 H71B 0.9800 . ?
C71 H71C 0.9800 . ?
C72 H72A 0.9800 . ?
C72 H72B 0.9800 . ?
C72 H72C 0.9800 . ?
C73 H73A 0.9900 . ?
C73 H73B 0.9900 . ?
C73 C74 1.498(7) . ?
C74 H74A 0.9900 . ?
C74 H74B 0.9900 . ?
C74 C75 1.489(9) . ?
C75 H75 0.9500 . ?
C75 C76 1.380(9) . ?
C76 H76 0.9500 . ?
C77 H77A 0.9900 . ?
C77 H77B 0.9900 . ?
C77 C78 1.490(7) . ?
C78 H78A 0.9900 . ?
C78 H78B 0.9900 . ?
C78 C79 1.459(8) . ?
C79 H79A 0.9900 . ?
C79 H79B 0.9900 . ?
C79 C80 1.381(9) . ?
C80 H80A 0.9900 . ?
C80 H80B 0.9900 . ?
C62A H62A 0.9800 . ?
C62A H62B 0.9800 . ?
C62A H62C 0.9800 . ?
C62B H62D 0.9800 . ?
C62B H62E 0.9800 . ?
C62B H62F 0.9800 . ?

loop_
_geom_torsion_atom_site_label_1
_geom_torsion_atom_site_label_2
_geom_torsion_atom_site_label_3
_geom_torsion_atom_site_label_4
_geom_torsion
_geom_torsion_site_symmetry_1
_geom_torsion_site_symmetry_2
_geom_torsion_site_symmetry_3
_geom_torsion_site_symmetry_4
_geom_torsion_publ_flag
K1 P1 O1 K2 -104.44(15) . . . . ?
K1 P1 O1 Mg1 12.42(17) . . . . ?
K1 P1 C1 C2 72.7(3) . . . . ?
K1 P1 C1 C6 -103.0(3) . . . . ?
K1 P1 C10 C11 164.8(3) . . . . ?
K1 P1 C10 C15 -12.6(4) . . . . ?
K1 P3 O3 Mg1 -99.1(3) . . . . ?
K1 P3 C37 C38 -78.8(3) . . . . ?
K1 P3 C37 C42 91.5(3) . . . . ?
K1 P3 C46 C47 -66.1(4) . . . . ?
K1 P3 C46 C51 124.0(3) . . . . ?
K1 O5 C73 C74 -178.8(4) . . . . ?
K1 O5 C76 C75 170.3(5) . . . . ?
K1 C37 C38 C39 80.3(3) . . . . ?
K1 C37 C38 C43 -97.5(4) . . . . ?
K1 C37 C42 C41 -74.8(3) . . . . ?
K1 C37 C42 C45 104.8(4) . . . . ?
K1 C38 C39 C40 75.3(4) . . . . ?
K1 C39 C40 C41 61.3(4) . . . . ?
K1 C39 C40 C44 -116.7(4) . . . . ?
K2 P2 O2 K1 -112.2(2) . . . . ?
K2 P2 O2 Mg1 25.51(18) . . . . ?
K2 P2 C19 C20 78.2(4) . . . . ?
K2 P2 C19 C24 -95.7(4) . . . . ?
K2 P2 C28 C29 159.0(3) . . . . ?
K2 P2 C28 C33 -19.5(4) . . . . ?
K2 P4 O4 Mg1 -117.4(4) . . . . ?
K2 P4 C55 C56 -74.6(3) . . . . ?
K2 P4 C55 C60 101.0(3) . . . . ?
K2 P4 C64 C65 126.9(3) . . . . ?
K2 P4 C64 C69 -61.7(4) . . . . ?
K2 O6 C77 C78 171.2(4) . . . . ?
K2 O6 C80 C79 -158.7(5) . . . . ?
K2 C55 C56 C57 95.5(4) . . . . ?
K2 C55 C56 C61 -84.3(4) . . . . ?
K2 C55 C60 C59 -83.1(4) . . . . ?
K2 C55 C60 C63 97.7(4) . . . . ?
K2 C56 C57 C58 83.5(6) . . . . ?
P1 C1 C2 C3 176.6(3) . . . . ?
P1 C1 C2 C7 -4.7(5) . . . . ?
P1 C1 C6 C5 -177.0(3) . . . . ?
P1 C1 C6 C9 4.1(6) . . . . ?
P1 C10 C11 C12 -179.4(3) . . . . ?
P1 C10 C11 C16 0.3(6) . . . . ?
P1 C10 C15 C14 -179.4(3) . . . . ?
P1 C10 C15 C18 1.9(5) . . . . ?
P2 C19 C20 C21 -177.5(4) . . . . ?
P2 C19 C20 C25 0.6(6) . . . . ?
P2 C19 C24 C23 177.5(4) . . . . ?
P2 C19 C24 C27 0.6(7) . . . . ?
P2 C28 C29 C30 179.4(3) . . . . ?
P2 C28 C29 C34 0.0(6) . . . . ?
P2 C28 C33 C32 -179.1(3) . . . . ?
P2 C28 C33 C36 1.2(5) . . . . ?
P3 C37 C38 K1 89.5(3) . . . . ?
P3 C37 C38 C39 169.9(3) . . . . ?
P3 C37 C38 C43 -7.9(5) . . . . ?
P3 C37 C42 K1 -96.5(2) . . . . ?
P3 C37 C42 C41 -171.3(3) . . . . ?
P3 C37 C42 C45 8.2(5) . . . . ?
P3 C46 C47 C48 -173.0(3) . . . . ?
P3 C46 C47 C52 6.2(6) . . . . ?
P3 C46 C51 C50 172.3(3) . . . . ?
P3 C46 C51 C54 -7.0(5) . . . . ?
P4 C55 C56 K2 82.5(3) . . . . ?
P4 C55 C56 C57 178.0(4) . . . . ?
P4 C55 C56 C61 -1.8(6) . . . . ?
P4 C55 C60 C59 -179.7(4) . . . . ?
P4 C55 C60 C63 1.2(5) . . . . ?
P4 C64 C65 C66 175.5(4) . . . . ?
P4 C64 C65 C70 -5.0(6) . . . . ?
P4 C64 C69 C68 -175.4(3) . . . . ?
P4 C64 C69 C72 5.7(6) . . . . ?
Mg1 P1 O1 K2 -116.9(3) . . . . ?
Mg1 P1 C1 C2 152.5(2) . . . . ?
Mg1 P1 C1 C6 -23.3(4) . . . . ?
Mg1 P1 C10 C11 86.3(3) . . . . ?
Mg1 P1 C10 C15 -91.2(3) . . . . ?
Mg1 P2 O2 K1 -137.7(3) . . . . ?
Mg1 P2 C19 C20 148.8(3) . . . . ?
Mg1 P2 C19 C24 -25.1(5) . . . . ?
Mg1 P2 C28 C29 78.2(4) . . . . ?
Mg1 P2 C28 C33 -100.3(3) . . . . ?
O1 P1 C1 C2 -173.0(3) . . . . ?
O1 P1 C1 C6 11.2(4) . . . . ?
O1 P1 C10 C11 58.8(4) . . . . ?
O1 P1 C10 C15 -118.6(3) . . . . ?
O2 P2 C19 C20 -177.0(3) . . . . ?
O2 P2 C19 C24 9.1(5) . . . . ?
O2 P2 C28 C29 58.8(4) . . . . ?
O2 P2 C28 C33 -119.7(3) . . . . ?
O3 P3 C37 K1 25.22(16) . . . . ?
O3 P3 C37 C38 -53.6(3) . . . . ?
O3 P3 C37 C42 116.7(3) . . . . ?
O3 P3 C46 C47 -11.7(4) . . . . ?
O3 P3 C46 C51 178.4(3) . . . . ?
O4 P4 C55 K2 17.58(16) . . . . ?
O4 P4 C55 C56 -57.0(4) . . . . ?
O4 P4 C55 C60 118.6(3) . . . . ?
O4 P4 C64 C65 174.5(3) . . . . ?
O4 P4 C64 C69 -14.1(4) . . . . ?
O5 C73 C74 C75 22.0(7) . . . . ?
O6 C77 C78 C79 -14.8(7) . . . . ?
C1 P1 O1 K2 123.85(19) . . . . ?
C1 P1 O1 Mg1 -119.29(19) . . . . ?
C1 P1 C10 C11 -54.0(4) . . . . ?
C1 P1 C10 C15 128.6(3) . . . . ?
C1 C2 C3 C4 2.4(6) . . . . ?
C2 C1 C6 C5 7.4(6) . . . . ?
C2 C1 C6 C9 -171.5(4) . . . . ?
C2 C3 C4 C5 2.4(6) . . . . ?
C2 C3 C4 C8 -177.8(4) . . . . ?
C3 C4 C5 C6 -2.2(7) . . . . ?
C4 C5 C6 C1 -2.8(6) . . . . ?
C4 C5 C6 C9 176.2(4) . . . . ?
C6 C1 C2 C3 -7.2(6) . . . . ?
C6 C1 C2 C7 171.4(4) . . . . ?
C7 C2 C3 C4 -176.3(4) . . . . ?
C8 C4 C5 C6 178.0(4) . . . . ?
C10 P1 O1 K2 19.6(2) . . . . ?
C10 P1 O1 Mg1 136.42(19) . . . . ?
C10 P1 C1 C2 -66.0(3) . . . . ?
C10 P1 C1 C6 118.3(4) . . . . ?
C10 C11 C12 C13 -0.5(6) . . . . ?
C11 C10 C15 C14 3.1(6) . . . . ?
C11 C10 C15 C18 -175.6(4) . . . . ?
C11 C12 C13 C14 1.8(6) . . . . ?
C11 C12 C13 C17 -179.7(4) . . . . ?
C12 C13 C14 C15 -0.6(6) . . . . ?
C13 C14 C15 C10 -1.8(6) . . . . ?
C13 C14 C15 C18 176.9(4) . . . . ?
C15 C10 C11 C12 -1.9(6) . . . . ?
C15 C10 C11 C16 177.8(4) . . . . ?
C16 C11 C12 C13 179.7(4) . . . . ?
C17 C13 C14 C15 -179.1(4) . . . . ?
C19 P2 O2 K1 119.6(2) . . . . ?
C19 P2 O2 Mg1 -102.7(2) . . . . ?
C19 P2 C28 C29 -53.9(4) . . . . ?
C19 P2 C28 C33 127.6(3) . . . . ?
C19 C20 C21 C22 0.3(7) . . . . ?
C20 C19 C24 C23 3.6(7) . . . . ?
C20 C19 C24 C27 -173.3(5) . . . . ?
C20 C21 C22 C23 1.7(8) . . . . ?
C20 C21 C22 C26 179.9(5) . . . . ?
C21 C22 C23 C24 -1.1(8) . . . . ?
C22 C23 C24 C19 -1.7(8) . . . . ?
C22 C23 C24 C27 175.5(5) . . . . ?
C24 C19 C20 C21 -3.0(7) . . . . ?
C24 C19 C20 C25 175.1(4) . . . . ?
C25 C20 C21 C22 -177.8(5) . . . . ?
C26 C22 C23 C24 -179.2(5) . . . . ?
C28 P2 O2 K1 14.1(3) . . . . ?
C28 P2 O2 Mg1 151.8(2) . . . . ?
C28 P2 C19 C20 -68.6(4) . . . . ?
C28 P2 C19 C24 117.4(4) . . . . ?
C28 C29 C30 C31 0.7(6) . . . . ?
C29 C28 C33 C32 2.4(6) . . . . ?
C29 C28 C33 C36 -177.4(4) . . . . ?
C29 C30 C31 C32 0.5(6) . . . . ?
C29 C30 C31 C35 179.3(4) . . . . ?
C30 C31 C32 C33 -0.2(6) . . . . ?
C31 C32 C33 C28 -1.2(6) . . . . ?
C31 C32 C33 C36 178.6(4) . . . . ?
C33 C28 C29 C30 -2.1(6) . . . . ?
C33 C28 C29 C34 178.5(4) . . . . ?
C34 C29 C30 C31 -179.8(4) . . . . ?
C35 C31 C32 C33 -179.0(4) . . . . ?
C37 P3 O3 K1 -26.21(17) . . . . ?
C37 P3 O3 Mg1 -125.3(3) . . . . ?
C37 P3 C46 C47 -116.1(4) . . . . ?
C37 P3 C46 C51 73.9(3) . . . . ?
C37 C38 C39 K1 -73.7(3) . . . . ?
C37 C38 C39 C40 1.6(6) . . . . ?
C38 C37 C42 K1 74.2(3) . . . . ?
C38 C37 C42 C41 -0.6(5) . . . . ?
C38 C37 C42 C45 179.0(4) . . . . ?
C38 C39 C40 C41 -1.7(6) . . . . ?
C38 C39 C40 C44 -179.7(4) . . . . ?
C39 C40 C41 C42 0.7(6) . . . . ?
C40 C41 C42 K1 -62.2(4) . . . . ?
C40 C41 C42 C37 0.4(6) . . . . ?
C40 C41 C42 C45 -179.1(4) . . . . ?
C42 C37 C38 K1 -80.8(3) . . . . ?
C42 C37 C38 C39 -0.4(6) . . . . ?
C42 C37 C38 C43 -178.2(4) . . . . ?
C43 C38 C39 K1 104.3(3) . . . . ?
C43 C38 C39 C40 179.5(4) . . . . ?
C44 C40 C41 C42 178.7(4) . . . . ?
C46 P3 O3 K1 -131.95(15) . . . . ?
C46 P3 O3 Mg1 128.9(3) . . . . ?
C46 P3 C37 K1 137.46(15) . . . . ?
C46 P3 C37 C38 58.7(3) . . . . ?
C46 P3 C37 C42 -131.1(3) . . . . ?
C46 C47 C48 C49 3.1(6) . . . . ?
C47 C46 C51 C50 1.5(6) . . . . ?
C47 C46 C51 C54 -177.9(4) . . . . ?
C47 C48 C49 C50 -1.0(6) . . . . ?
C47 C48 C49 C53 177.6(4) . . . . ?
C48 C49 C50 C51 -0.8(7) . . . . ?
C49 C50 C51 C46 0.6(7) . . . . ?
C49 C50 C51 C54 179.9(4) . . . . ?
C51 C46 C47 C48 -3.2(6) . . . . ?
C51 C46 C47 C52 176.0(4) . . . . ?
C52 C47 C48 C49 -176.2(4) . . . . ?
C53 C49 C50 C51 -179.4(4) . . . . ?
C55 P4 O4 K2 -21.30(19) . . . . ?
C55 P4 O4 Mg1 -138.7(3) . . . . ?
C55 P4 C64 C65 69.4(4) . . . . ?
C55 P4 C64 C69 -119.2(4) . . . . ?
C55 C56 C57 C58 1.4(9) . . . . ?
C56 C55 C60 C59 -3.8(6) . . . . ?
C56 C55 C60 C63 177.1(4) . . . . ?
C56 C57 C58 C59 -3.5(10) . . . . ?
C56 C57 C58 C62A 165.6(12) . . . . ?
C56 C57 C58 C62B -161.7(17) . . . . ?
C57 C58 C59 C60 1.9(9) . . . . ?
C58 C59 C60 C55 1.7(8) . . . . ?
C58 C59 C60 C63 -179.0(5) . . . . ?
C60 C55 C56 K2 -93.2(3) . . . . ?
C60 C55 C56 C57 2.3(6) . . . . ?
C60 C55 C56 C61 -177.5(4) . . . . ?
C61 C56 C57 C58 -178.8(6) . . . . ?
C64 P4 O4 K2 -125.25(17) . . . . ?
C64 P4 O4 Mg1 117.4(3) . . . . ?
C64 P4 C55 K2 129.09(14) . . . . ?
C64 P4 C55 C56 54.5(4) . . . . ?
C64 P4 C55 C60 -129.9(3) . . . . ?
C64 C65 C66 C67 -0.4(7) . . . . ?
C65 C64 C69 C68 -4.2(6) . . . . ?
C65 C64 C69 C72 176.8(4) . . . . ?
C65 C66 C67 C68 -1.6(7) . . . . ?
C65 C66 C67 C71 178.7(5) . . . . ?
C66 C67 C68 C69 0.7(7) . . . . ?
C67 C68 C69 C64 2.3(7) . . . . ?
C67 C68 C69 C72 -178.7(4) . . . . ?
C69 C64 C65 C66 3.4(7) . . . . ?
C69 C64 C65 C70 -177.1(4) . . . . ?
C70 C65 C66 C67 -180.0(5) . . . . ?
C71 C67 C68 C69 -179.7(5) . . . . ?
C73 O5 C76 C75 4.4(8) . . . . ?
C73 C74 C75 C76 -19.7(8) . . . . ?
C74 C75 C76 O5 10.1(9) . . . . ?
C76 O5 C73 C74 -16.8(6) . . . . ?
C77 O6 C80 C79 9.4(9) . . . . ?
C77 C78 C79 C80 20.7(9) . . . . ?
C78 C79 C80 O6 -19.1(10) . . . . ?
C80 O6 C77 C78 3.8(7) . . . . ?
C62A C58 C59 C60 -167.5(12) . . . . ?
C62B C58 C59 C60 159.0(18) . . . . ?

loop_
_smtbx_masks_void_nr
_smtbx_masks_void_average_x
_smtbx_masks_void_average_y
_smtbx_masks_void_average_z
_smtbx_masks_void_volume
_smtbx_masks_void_count_electrons
_smtbx_masks_void_content
1 0.500 0.000 0.000 457.9 102.7 ?
